data_2020431
loop_
_publ_author_name
'Sun, Meng-Ying'
'Wu, Su-Xiang'
'Zhou, Xin-Bo'
'Gu, Jian-Ming'
'Hu, Xiu-Rong'

_publ_section_title
;
 Comparison of the crystal structures of the potent anticancer and
 anti-angiogenic agent regorafenib and its monohydrate
;
_journal_coeditor_code KU3173
_journal_issue 4
_journal_name_full 'Acta Crystallographica Section C'
_journal_page_first 291
_journal_page_last 296
_journal_paper_doi 10.1107/S2053229616003727
_journal_volume 72
_journal_year 2016
_chemical_formula_moiety 'C21 H15 Cl F4 N4 O3, H2 O'
_chemical_formula_sum 'C21 H17 Cl F4 N4 O4'
_chemical_formula_weight 500.84
_chemical_name_common 'Regorafenib monohydrate'
_chemical_name_systematic
'4-[4-({[4-Chloro-3-(trifluoromethy)phenyl]carbamoyl}amino)-3-fluorophenoxy]-1-methylpyridine-2-carboxamide monohydrate'
_space_group_IT_number 14
_symmetry_cell_setting monoclinic
_symmetry_space_group_name_Hall '-P 2ybc'
_symmetry_space_group_name_H-M 'P 1 21/c 1'
_atom_sites_solution_hydrogens geom
_atom_sites_solution_primary direct
_atom_sites_solution_secondary difmap
_audit_creation_method SHELXL-97
_cell_angle_alpha 90.00
_cell_angle_beta 92.3410(10)
_cell_angle_gamma 90.00
_cell_formula_units_Z 4
_cell_length_a 4.7783(2)
_cell_length_b 21.9538(9)
_cell_length_c 20.5581(8)
_cell_measurement_reflns_used 13751
_cell_measurement_temperature 296(2)
_cell_measurement_theta_max 27.4
_cell_measurement_theta_min 3.1
_cell_volume 2154.78(15)
_computing_cell_refinement
;
PROCESS-AUTO  (Rigaku, 2006)
;
_computing_data_collection
;
PROCESS-AUTO  (Rigaku, 2006)
;
_computing_data_reduction
;
CrystalStructure (Rigaku, 2007)
;
_computing_molecular_graphics
;
ORTEP-3 for windows (Farrugia, 2012) and DIAMOND (Brandenburg & Putz,
2005)
;
_computing_publication_material
;
WinGX (Farrugia, 2012)
;
_computing_structure_refinement
;
SHELXL97 (Sheldrick, 2008)
;
_computing_structure_solution
;
SHELXS97 (Sheldrick, 2008)
;
_diffrn_ambient_temperature 296(2)
_diffrn_detector_area_resol_mean 10.00
_diffrn_measured_fraction_theta_full 0.997
_diffrn_measured_fraction_theta_max 0.997
_diffrn_measurement_device_type 'Rigaku R-AXIS RAPID/ZJUG'
_diffrn_measurement_method \w
_diffrn_radiation_monochromator graphite
_diffrn_radiation_source 'rotating anode'
_diffrn_radiation_type MoK\a
_diffrn_radiation_wavelength 0.71073
_diffrn_reflns_av_R_equivalents 0.0451
_diffrn_reflns_av_sigmaI/netI 0.0374
_diffrn_reflns_limit_h_max 6
_diffrn_reflns_limit_h_min -5
_diffrn_reflns_limit_k_max 28
_diffrn_reflns_limit_k_min -28
_diffrn_reflns_limit_l_max 26
_diffrn_reflns_limit_l_min -26
_diffrn_reflns_number 20501
_diffrn_reflns_theta_full 27.45
_diffrn_reflns_theta_max 27.45
_diffrn_reflns_theta_min 3.12
_exptl_absorpt_coefficient_mu 0.250
_exptl_absorpt_correction_T_max 0.9612
_exptl_absorpt_correction_T_min 0.8896
_exptl_absorpt_correction_type multi-scan
_exptl_absorpt_process_details
;
(ABSCOR; Higashi, 1995)
;
_exptl_crystal_colour colorless
_exptl_crystal_density_diffrn 1.544
_exptl_crystal_density_method 'not measured'
_exptl_crystal_description platelet
_exptl_crystal_F_000 1024
_exptl_crystal_size_max 0.48
_exptl_crystal_size_mid 0.38
_exptl_crystal_size_min 0.16
_refine_diff_density_max 0.233
_refine_diff_density_min -0.309
_refine_ls_extinction_coef 0.0203(14)
_refine_ls_extinction_expression Fc^*^=kFc[1+0.001xFc^2^\l^3^/sin(2\q)]^-1/4^
_refine_ls_extinction_method
;
SHELXL97 (Sheldrick, 2008)
;
_refine_ls_goodness_of_fit_ref 1.002
_refine_ls_hydrogen_treatment constr
_refine_ls_matrix_type full
_refine_ls_number_parameters 309
_refine_ls_number_reflns 4903
_refine_ls_number_restraints 0
_refine_ls_restrained_S_all 1.002
_refine_ls_R_factor_all 0.0737
_refine_ls_R_factor_gt 0.0417
_refine_ls_shift/su_max 0.000
_refine_ls_shift/su_mean 0.000
_refine_ls_structure_factor_coef Fsqd
_refine_ls_weighting_details 'calc w=1/[\s^2^(Fo^2^)+(0.0538P)^2^+0.7939P] where P=(Fo^2^+2Fc^2^)/3'
_refine_ls_weighting_scheme calc
_refine_ls_wR_factor_gt 0.0979
_refine_ls_wR_factor_ref 0.1201
_reflns_number_gt 3197
_reflns_number_total 4903
_reflns_threshold_expression >2sigma(I)
_cod_data_source_file ku3173sup1.cif
_cod_data_source_block II
_cod_depositor_comments 'Adding full bibliography for 2020430--2020431.cif.'
_cod_original_sg_symbol_H-M 'P 21/c'
_cod_database_code 2020431
_cod_database_fobs_code 2020431

loop_
_symmetry_equiv_pos_as_xyz
'x, y, z'
'-x, y+1/2, -z+1/2'
'-x, -y, -z'
'x, -y-1/2, z-1/2'

loop_
_atom_site_type_symbol
_atom_site_label
_atom_site_fract_x
_atom_site_fract_y
_atom_site_fract_z
_atom_site_U_iso_or_equiv
_atom_site_adp_type
_atom_site_calc_flag
_atom_site_refinement_flags
_atom_site_occupancy
_atom_site_symmetry_multiplicity
C C1 0.3084(4) 0.50642(9) 0.78416(9) 0.0365(4) Uani d . 1 1
C C2 0.2383(4) 0.56444(9) 0.80461(9) 0.0396(4) Uani d . 1 1
H H2 0.3179 0.5980 0.7849 0.048 Uiso calc R 1 1
C C3 0.0523(4) 0.57359(9) 0.85373(9) 0.0399(5) Uani d . 1 1
C C4 -0.0680(4) 0.52315(10) 0.88298(9) 0.0431(5) Uani d . 1 1
C C5 -0.0057(4) 0.46555(10) 0.86138(10) 0.0467(5) Uani d . 1 1
H H5 -0.0906 0.4321 0.8800 0.056 Uiso calc R 1 1
C C6 0.1811(4) 0.45644(10) 0.81244(10) 0.0449(5) Uani d . 1 1
H H6 0.2211 0.4172 0.7986 0.054 Uiso calc R 1 1
C C7 -0.0075(5) 0.63711(11) 0.87514(12) 0.0528(6) Uani d . 1 1
C C8 0.6276(4) 0.45096(9) 0.71187(9) 0.0384(4) Uani d . 1 1
C C9 0.9572(4) 0.42249(9) 0.62695(9) 0.0380(4) Uani d . 1 1
C C10 1.1447(5) 0.44482(10) 0.58269(10) 0.0464(5) Uani d . 1 1
C C11 1.3031(5) 0.40850(11) 0.54408(10) 0.0497(5) Uani d . 1 1
H H11 1.4264 0.4253 0.5151 0.060 Uiso calc R 1 1
C C12 1.2726(4) 0.34615(10) 0.54983(9) 0.0428(5) Uani d . 1 1
C C13 1.0902(5) 0.32204(10) 0.59238(11) 0.0490(5) Uani d . 1 1
H H13 1.0718 0.2800 0.5957 0.059 Uiso calc R 1 1
C C14 0.9328(5) 0.35968(10) 0.63054(10) 0.0480(5) Uani d . 1 1
H H14 0.8086 0.3426 0.6590 0.058 Uiso calc R 1 1
C C15 1.3094(4) 0.26889(9) 0.47089(9) 0.0384(4) Uani d . 1 1
C C16 1.4089(4) 0.21037(10) 0.46580(10) 0.0451(5) Uani d . 1 1
H H16 1.5580 0.1968 0.4924 0.054 Uiso calc R 1 1
C C17 1.2815(5) 0.17248(10) 0.42016(10) 0.0494(5) Uani d . 1 1
H H17 1.3448 0.1325 0.4180 0.059 Uiso calc R 1 1
C C18 0.9847(4) 0.24709(9) 0.38363(9) 0.0356(4) Uani d . 1 1
C C19 1.0900(4) 0.28804(9) 0.42978(9) 0.0384(4) Uani d . 1 1
H H19 1.0158 0.3270 0.4330 0.046 Uiso calc R 1 1
C C20 0.7640(4) 0.26877(9) 0.33469(9) 0.0379(4) Uani d . 1 1
C C21 0.4359(5) 0.24031(11) 0.24568(10) 0.0506(5) Uani d . 1 1
H H21A 0.3351 0.2762 0.2576 0.076 Uiso calc R 1 1
H H21B 0.3088 0.2065 0.2415 0.076 Uiso calc R 1 1
H H21C 0.5218 0.2471 0.2049 0.076 Uiso calc R 1 1
Cl Cl1 -0.29708(13) 0.53054(3) 0.94589(3) 0.0634(2) Uani d . 1 1
F F1 -0.2793(3) 0.65122(7) 0.87287(8) 0.0683(4) Uani d . 1 1
F F2 0.1154(4) 0.67905(7) 0.83876(9) 0.0874(6) Uani d . 1 1
F F3 0.0824(3) 0.64786(8) 0.93637(8) 0.0883(6) Uani d . 1 1
F F4 1.1708(3) 0.50629(6) 0.57779(7) 0.0740(5) Uani d . 1 1
N N1 0.5009(4) 0.50228(8) 0.73467(8) 0.0429(4) Uani d . 1 1
H H1 0.5447 0.5360 0.7164 0.051 Uiso calc R 1 1
N N2 0.8044(4) 0.46440(8) 0.66270(8) 0.0422(4) Uani d . 1 1
H H2A 0.8229 0.5022 0.6529 0.051 Uiso calc R 1 1
N N3 1.0727(4) 0.18938(8) 0.37872(8) 0.0435(4) Uani d . 1 1
N N4 0.6509(3) 0.22688(8) 0.29560(8) 0.0426(4) Uani d . 1 1
H H4 0.7074 0.1899 0.3000 0.051 Uiso calc R 1 1
O O1 0.5883(3) 0.39990(7) 0.73256(7) 0.0514(4) Uani d . 1 1
O O2 1.4446(3) 0.30739(7) 0.51463(7) 0.0533(4) Uani d . 1 1
O O3 0.7020(3) 0.32373(6) 0.33169(7) 0.0501(4) Uani d . 1 1
O O4 0.7761(4) 0.60161(7) 0.67180(9) 0.0682(5) Uani d . 1 1
H H41 0.9210 0.6212 0.6771 0.102 Uiso d R 1 1
H H42 0.6563 0.6250 0.6570 0.102 Uiso d R 1 1

loop_
_atom_site_aniso_label
_atom_site_aniso_U_11
_atom_site_aniso_U_22
_atom_site_aniso_U_33
_atom_site_aniso_U_12
_atom_site_aniso_U_13
_atom_site_aniso_U_23
C1 0.0385(10) 0.0353(10) 0.0355(9) 0.0003(8) -0.0005(8) -0.0002(8)
C2 0.0391(10) 0.0357(10) 0.0440(10) -0.0038(9) 0.0013(9) 0.0018(8)
C3 0.0347(10) 0.0429(11) 0.0419(10) 0.0011(9) -0.0023(8) -0.0041(9)
C4 0.0356(10) 0.0556(13) 0.0382(10) 0.0042(10) 0.0021(8) 0.0074(9)
C5 0.0474(12) 0.0410(12) 0.0522(12) -0.0008(10) 0.0074(10) 0.0100(9)
C6 0.0499(12) 0.0354(11) 0.0495(11) 0.0011(9) 0.0044(10) 0.0035(9)
C7 0.0392(11) 0.0526(14) 0.0667(14) -0.0015(10) 0.0048(11) -0.0134(12)
C8 0.0434(11) 0.0340(10) 0.0375(10) -0.0003(9) -0.0008(8) -0.0032(8)
C9 0.0410(10) 0.0376(11) 0.0351(9) 0.0009(9) -0.0017(8) -0.0030(8)
C10 0.0539(12) 0.0394(12) 0.0462(11) -0.0014(10) 0.0055(10) 0.0012(9)
C11 0.0497(13) 0.0540(14) 0.0459(11) -0.0023(11) 0.0098(10) -0.0019(10)
C12 0.0385(10) 0.0503(13) 0.0390(10) 0.0062(9) -0.0046(9) -0.0120(9)
C13 0.0581(13) 0.0369(11) 0.0523(12) 0.0003(10) 0.0040(11) -0.0077(9)
C14 0.0562(13) 0.0395(12) 0.0492(12) -0.0031(10) 0.0115(10) -0.0033(9)
C15 0.0340(10) 0.0460(12) 0.0355(9) -0.0024(9) 0.0047(8) -0.0054(8)
C16 0.0436(11) 0.0482(12) 0.0435(11) 0.0085(10) -0.0001(9) 0.0025(9)
C17 0.0558(13) 0.0375(11) 0.0545(12) 0.0083(10) -0.0019(11) 0.0004(10)
C18 0.0371(10) 0.0329(10) 0.0372(9) -0.0008(8) 0.0061(8) 0.0013(8)
C19 0.0383(10) 0.0361(10) 0.0412(10) 0.0020(8) 0.0064(8) -0.0033(8)
C20 0.0361(10) 0.0371(11) 0.0409(10) -0.0014(9) 0.0047(8) -0.0002(8)
C21 0.0482(12) 0.0573(14) 0.0456(11) -0.0010(11) -0.0077(10) -0.0001(10)
Cl1 0.0567(4) 0.0824(5) 0.0525(3) 0.0105(3) 0.0181(3) 0.0094(3)
F1 0.0450(7) 0.0585(9) 0.1017(11) 0.0110(6) 0.0062(7) -0.0105(8)
F2 0.0861(11) 0.0408(8) 0.1391(15) -0.0050(8) 0.0526(11) -0.0124(9)
F3 0.0791(11) 0.0966(13) 0.0876(11) 0.0064(9) -0.0146(9) -0.0525(10)
F4 0.0999(12) 0.0393(8) 0.0856(10) -0.0040(7) 0.0408(9) 0.0048(7)
N1 0.0529(10) 0.0309(9) 0.0456(9) 0.0005(8) 0.0126(8) 0.0010(7)
N2 0.0516(10) 0.0329(9) 0.0427(9) 0.0002(8) 0.0080(8) -0.0004(7)
N3 0.0495(10) 0.0340(9) 0.0468(9) 0.0029(8) -0.0001(8) -0.0014(7)
N4 0.0449(9) 0.0378(9) 0.0445(9) 0.0007(8) -0.0047(8) -0.0006(7)
O1 0.0670(10) 0.0330(8) 0.0553(9) -0.0003(7) 0.0170(8) 0.0012(7)
O2 0.0392(8) 0.0650(10) 0.0553(9) 0.0063(7) -0.0037(7) -0.0239(8)
O3 0.0497(8) 0.0360(8) 0.0637(9) 0.0048(7) -0.0087(7) -0.0023(7)
O4 0.0555(10) 0.0393(9) 0.1097(14) 0.0004(8) 0.0043(10) 0.0222(9)

loop_
_atom_type_symbol
_atom_type_description
_atom_type_scat_dispersion_real
_atom_type_scat_dispersion_imag
_atom_type_scat_source
C C 0.0033 0.0016 'International Tables Vol C Tables 4.2.6.8 and 6.1.1.4'
H H 0.0000 0.0000 'International Tables Vol C Tables 4.2.6.8 and 6.1.1.4'
Cl Cl 0.1484 0.1585 'International Tables Vol C Tables 4.2.6.8 and 6.1.1.4'
F F 0.0171 0.0103 'International Tables Vol C Tables 4.2.6.8 and 6.1.1.4'
N N 0.0061 0.0033 'International Tables Vol C Tables 4.2.6.8 and 6.1.1.4'
O O 0.0106 0.0060 'International Tables Vol C Tables 4.2.6.8 and 6.1.1.4'

loop_
_geom_angle_atom_site_label_1
_geom_angle_atom_site_label_2
_geom_angle_atom_site_label_3
_geom_angle
_geom_angle_publ_flag
C2 C1 C6 118.80(19) ?
C2 C1 N1 116.96(17) ?
C6 C1 N1 124.23(18) ?
C3 C2 C1 121.58(19) ?
C3 C2 H2 119.2 ?
C1 C2 H2 119.2 ?
C2 C3 C4 119.11(19) ?
C2 C3 C7 119.06(19) ?
C4 C3 C7 121.81(19) ?
C5 C4 C3 119.45(19) ?
C5 C4 Cl1 118.51(17) ?
C3 C4 Cl1 122.03(17) y
C4 C5 C6 121.4(2) ?
C4 C5 H5 119.3 ?
C6 C5 H5 119.3 ?
C5 C6 C1 119.6(2) ?
C5 C6 H6 120.2 ?
C1 C6 H6 120.2 ?
F1 C7 F3 105.52(19) ?
F1 C7 F2 105.6(2) ?
F3 C7 F2 105.91(19) ?
F1 C7 C3 113.84(18) ?
F3 C7 C3 112.6(2) ?
F2 C7 C3 112.60(19) ?
O1 C8 N1 124.14(19) y
O1 C8 N2 124.27(18) y
N1 C8 N2 111.60(17) y
C14 C9 C10 116.30(19) ?
C14 C9 N2 125.33(19) ?
C10 C9 N2 118.35(18) ?
F4 C10 C11 118.6(2) ?
F4 C10 C9 117.50(19) ?
C11 C10 C9 123.9(2) ?
C10 C11 C12 117.6(2) ?
C10 C11 H11 121.2 ?
C12 C11 H11 121.2 ?
C13 C12 C11 120.7(2) ?
C13 C12 O2 119.8(2) ?
C11 C12 O2 119.3(2) ?
C12 C13 C14 120.5(2) ?
C12 C13 H13 119.7 ?
C14 C13 H13 119.7 ?
C13 C14 C9 121.0(2) ?
C13 C14 H14 119.5 ?
C9 C14 H14 119.5 ?
C16 C15 O2 117.97(17) ?
C16 C15 C19 119.51(18) ?
O2 C15 C19 122.42(18) ?
C15 C16 C17 118.13(19) ?
C15 C16 H16 120.9 ?
C17 C16 H16 120.9 ?
N3 C17 C16 124.3(2) ?
N3 C17 H17 117.8 ?
C16 C17 H17 117.8 ?
N3 C18 C19 123.94(18) ?
N3 C18 C20 117.53(16) ?
C19 C18 C20 118.51(17) ?
C15 C19 C18 117.74(18) ?
C15 C19 H19 121.1 ?
C18 C19 H19 121.1 ?
O3 C20 N4 123.65(18) y
O3 C20 C18 119.95(17) y
N4 C20 C18 116.38(17) y
N4 C21 H21A 109.5 ?
N4 C21 H21B 109.5 ?
H21A C21 H21B 109.5 ?
N4 C21 H21C 109.5 ?
H21A C21 H21C 109.5 ?
H21B C21 H21C 109.5 ?
C8 N1 C1 127.84(17) y
C8 N1 H1 116.1 ?
C1 N1 H1 116.1 ?
C8 N2 C9 126.40(17) y
C8 N2 H2A 116.8 ?
C9 N2 H2A 116.8 ?
C17 N3 C18 116.26(17) ?
C20 N4 C21 123.23(18) y
C20 N4 H4 118.4 ?
C21 N4 H4 118.4 ?
C15 O2 C12 116.10(15) y
H41 O4 H42 107.0 ?

loop_
_geom_bond_atom_site_label_1
_geom_bond_atom_site_label_2
_geom_bond_distance
_geom_bond_publ_flag
C1 C2 1.387(3) ?
C1 C6 1.393(3) ?
C1 N1 1.402(3) y
C2 C3 1.387(3) ?
C2 H2 0.9300 ?
C3 C4 1.395(3) ?
C3 C7 1.494(3) ?
C4 C5 1.377(3) ?
C4 Cl1 1.736(2) ?
C5 C6 1.386(3) ?
C5 H5 0.9300 ?
C6 H6 0.9300 ?
C7 F1 1.334(2) ?
C7 F3 1.334(3) ?
C7 F2 1.337(3) ?
C8 O1 1.216(2) y
C8 N1 1.371(2) y
C8 N2 1.375(3) y
C9 C14 1.386(3) ?
C9 C10 1.392(3) ?
C9 N2 1.401(3) y
C10 F4 1.359(2) ?
C10 C11 1.374(3) ?
C11 C12 1.382(3) ?
C11 H11 0.9300 ?
C12 C13 1.366(3) ?
C12 O2 1.404(2) y
C13 C14 1.383(3) ?
C13 H13 0.9300 ?
C14 H14 0.9300 ?
C15 C16 1.375(3) ?
C15 O2 1.376(2) y
C15 C19 1.385(3) ?
C16 C17 1.377(3) ?
C16 H16 0.9300 ?
C17 N3 1.338(3) ?
C17 H17 0.9300 ?
C18 N3 1.340(2) ?
C18 C19 1.386(3) ?
C18 C20 1.505(3) y
C19 H19 0.9300 ?
C20 O3 1.243(2) y
C20 N4 1.322(2) y
C21 N4 1.452(3) y
C21 H21A 0.9600 ?
C21 H21B 0.9600 ?
C21 H21C 0.9600 ?
N1 H1 0.8600 ?
N2 H2A 0.8600 ?
N4 H4 0.8600 ?
O4 H41 0.8191 ?
O4 H42 0.8189 ?

loop_
_geom_hbond_atom_site_label_D
_geom_hbond_atom_site_label_H
_geom_hbond_atom_site_label_A
_geom_hbond_site_symmetry_A
_geom_hbond_distance_DH
_geom_hbond_distance_HA
_geom_hbond_distance_DA
_geom_hbond_angle_DHA
O4 H42 O3 3_666 0.82 2.07 2.810(2) 150
O4 H41 O3 3_766 0.82 2.18 2.988(2) 168
N4 H4 O1 4_565 0.86 2.46 3.080(2) 129
N1 H1 O4 . 0.86 2.05 2.880(2) 161
N2 H2A O4 . 0.86 2.23 3.021(2) 153

loop_
_geom_torsion_atom_site_label_1
_geom_torsion_atom_site_label_2
_geom_torsion_atom_site_label_3
_geom_torsion_atom_site_label_4
_geom_torsion
_geom_torsion_publ_flag
C6 C1 C2 C3 2.1(3) ?
N1 C1 C2 C3 -179.30(17) ?
C1 C2 C3 C4 -0.3(3) ?
C1 C2 C3 C7 177.96(18) ?
C2 C3 C4 C5 -1.7(3) ?
C7 C3 C4 C5 -179.96(19) y
C2 C3 C4 Cl1 178.65(14) ?
C7 C3 C4 Cl1 0.4(3) y
C3 C4 C5 C6 2.0(3) ?
Cl1 C4 C5 C6 -178.36(16) ?
C4 C5 C6 C1 -0.2(3) ?
C2 C1 C6 C5 -1.8(3) ?
N1 C1 C6 C5 179.68(18) ?
C2 C3 C7 F1 125.5(2) ?
C4 C3 C7 F1 -56.3(3) ?
C2 C3 C7 F3 -114.5(2) ?
C4 C3 C7 F3 63.8(3) ?
C2 C3 C7 F2 5.2(3) ?
C4 C3 C7 F2 -176.54(19) ?
C14 C9 C10 F4 179.43(19) ?
N2 C9 C10 F4 1.1(3) ?
C14 C9 C10 C11 -0.6(3) ?
N2 C9 C10 C11 -178.92(19) ?
F4 C10 C11 C12 -179.89(19) ?
C9 C10 C11 C12 0.1(3) ?
C10 C11 C12 C13 0.2(3) ?
C10 C11 C12 O2 -175.58(18) ?
C11 C12 C13 C14 0.0(3) ?
O2 C12 C13 C14 175.73(18) ?
C12 C13 C14 C9 -0.5(3) ?
C10 C9 C14 C13 0.7(3) ?
N2 C9 C14 C13 178.94(19) ?
O2 C15 C16 C17 -177.33(19) ?
C19 C15 C16 C17 -1.1(3) ?
C15 C16 C17 N3 2.4(3) ?
C16 C15 C19 C18 -1.7(3) ?
O2 C15 C19 C18 174.42(17) ?
N3 C18 C19 C15 3.6(3) ?
C20 C18 C19 C15 -174.64(17) ?
N3 C18 C20 O3 -170.53(18) ?
C19 C18 C20 O3 7.8(3) ?
N3 C18 C20 N4 7.8(3) ?
C19 C18 C20 N4 -173.84(17) ?
O1 C8 N1 C1 -0.1(3) y
N2 C8 N1 C1 179.85(17) y
C2 C1 N1 C8 171.48(19) ?
C6 C1 N1 C8 -10.0(3) ?
O1 C8 N2 C9 2.7(3) y
N1 C8 N2 C9 -177.20(17) ?
C14 C9 N2 C8 7.3(3) y
C10 C9 N2 C8 -174.52(18) ?
C16 C17 N3 C18 -0.7(3) ?
C19 C18 N3 C17 -2.4(3) ?
C20 C18 N3 C17 175.85(18) ?
O3 C20 N4 C21 -1.5(3) y
C18 C20 N4 C21 -179.85(18) ?
C16 C15 O2 C12 -140.3(2) y
C19 C15 O2 C12 43.5(3) y
C13 C12 O2 C15 64.7(2) y
C11 C12 O2 C15 -119.5(2) y
